data_2229580
loop_
_publ_author_name
'Shi, Lu'
'Zhang, Qin'
'Xiao, Qi'
'Wu, Tao'
'Zhu, Hong-Jun'

_publ_section_title
;
 2-(2-Chlorophenoxy)benzoic acid
;
_journal_coeditor_code BQ2280
_journal_issue 4
_journal_name_full 'Acta Crystallographica Section E'
_journal_page_first o748
_journal_paper_doi 10.1107/S1600536811006301
_journal_volume 67
_journal_year 2011
_chemical_formula_iupac 'C13 H9 Cl O3'
_chemical_formula_moiety 'C13 H9 Cl O3'
_chemical_formula_sum 'C13 H9 Cl O3'
_chemical_formula_weight 248.65
_chemical_name_systematic
;
2-(2-Chlorophenoxy)benzoic acid
;
_space_group_IT_number 14
_symmetry_cell_setting monoclinic
_symmetry_space_group_name_Hall '-P 2ybc'
_symmetry_space_group_name_H-M 'P 1 21/c 1'
_atom_sites_solution_hydrogens geom
_atom_sites_solution_primary direct
_atom_sites_solution_secondary difmap
_audit_creation_method SHELXL-97
_cell_angle_alpha 90.00
_cell_angle_beta 115.79(3)
_cell_angle_gamma 90.00
_cell_formula_units_Z 4
_cell_length_a 6.9930(14)
_cell_length_b 24.986(5)
_cell_length_c 7.5140(15)
_cell_measurement_reflns_used 25
_cell_measurement_temperature 293(2)
_cell_measurement_theta_max 14
_cell_measurement_theta_min 9
_cell_volume 1182.1(5)
_computing_cell_refinement 'CAD-4 Software (Enraf--Nonius, 1985)'
_computing_data_collection 'CAD-4 Software (Enraf--Nonius, 1985)'
_computing_data_reduction 'XCAD4 (Harms & Wocadlo, 1995)'
_computing_molecular_graphics 'SHELXTL (Sheldrick, 2008)'
_computing_publication_material 'SHELXTL (Sheldrick, 2008)'
_computing_structure_refinement 'SHELXL97 (Sheldrick, 2008)'
_computing_structure_solution 'SHELXS97 (Sheldrick, 2008)'
_diffrn_ambient_temperature 293(2)
_diffrn_measured_fraction_theta_full 1.000
_diffrn_measured_fraction_theta_max 1.000
_diffrn_measurement_device_type 'Enraf--Nonius CAD-4'
_diffrn_measurement_method \w/2\q
_diffrn_radiation_monochromator graphite
_diffrn_radiation_source 'fine-focus sealed tube'
_diffrn_radiation_type MoK\a
_diffrn_radiation_wavelength 0.71073
_diffrn_reflns_av_R_equivalents 0.0882
_diffrn_reflns_av_sigmaI/netI 0.1084
_diffrn_reflns_limit_h_max 8
_diffrn_reflns_limit_h_min 0
_diffrn_reflns_limit_k_max 30
_diffrn_reflns_limit_k_min -30
_diffrn_reflns_limit_l_max 8
_diffrn_reflns_limit_l_min -9
_diffrn_reflns_number 4651
_diffrn_reflns_theta_full 25.38
_diffrn_reflns_theta_max 25.38
_diffrn_reflns_theta_min 1.63
_diffrn_standards_decay_% 1
_diffrn_standards_interval_count 200
_diffrn_standards_interval_time 2
_diffrn_standards_number 3
_exptl_absorpt_coefficient_mu 0.315
_exptl_absorpt_correction_T_max 0.9692
_exptl_absorpt_correction_T_min 0.9115
_exptl_absorpt_correction_type psi-scan
_exptl_absorpt_process_details '(North <i>et al.</i>, 1968)'
_exptl_crystal_colour colourless
_exptl_crystal_density_diffrn 1.397
_exptl_crystal_density_method 'not measured'
_exptl_crystal_description block
_exptl_crystal_F_000 512
_exptl_crystal_size_max 0.30
_exptl_crystal_size_mid 0.20
_exptl_crystal_size_min 0.10
_refine_diff_density_max 0.202
_refine_diff_density_min -0.313
_refine_ls_extinction_method none
_refine_ls_goodness_of_fit_ref 1.006
_refine_ls_hydrogen_treatment constr
_refine_ls_matrix_type full
_refine_ls_number_parameters 154
_refine_ls_number_reflns 2177
_refine_ls_number_restraints 0
_refine_ls_restrained_S_all 1.006
_refine_ls_R_factor_all 0.1273
_refine_ls_R_factor_gt 0.0530
_refine_ls_shift/su_max 0.000
_refine_ls_shift/su_mean 0.000
_refine_ls_structure_factor_coef Fsqd
_refine_ls_weighting_details 'calc w=1/[\s^2^(Fo^2^)+(0.0350P)^2^] where P=(Fo^2^+2Fc^2^)/3'
_refine_ls_weighting_scheme calc
_refine_ls_wR_factor_gt 0.0944
_refine_ls_wR_factor_ref 0.1100
_reflns_number_gt 1061
_reflns_number_total 2177
_reflns_threshold_expression I>2sigma(I)
_cod_data_source_file bq2280.cif
_cod_data_source_block I
_cod_original_cell_volume 1182.1(4)
_cod_original_sg_symbol_H-M 'P 21/c'
_cod_database_code 2229580
_cod_database_fobs_code 2229580

loop_
_symmetry_equiv_pos_as_xyz
'x, y, z'
'-x, y+1/2, -z+1/2'
'-x, -y, -z'
'x, -y-1/2, z-1/2'

loop_
_atom_site_type_symbol
_atom_site_label
_atom_site_fract_x
_atom_site_fract_y
_atom_site_fract_z
_atom_site_U_iso_or_equiv
_atom_site_adp_type
_atom_site_calc_flag
_atom_site_refinement_flags
_atom_site_occupancy
_atom_site_disorder_assembly
_atom_site_disorder_group
Cl Cl 0.30495(19) 0.80926(6) 0.11968(19) 0.1627(6) Uani d . 1 . .
O O1 0.5536(3) 0.90532(7) 0.1714(2) 0.0654(6) Uani d . 1 . .
C C1 0.5689(5) 0.81539(15) 0.2793(5) 0.0820(9) Uani d . 1 . .
O O2 0.0554(3) 0.99730(8) -0.2082(2) 0.0756(6) Uani d . 1 . .
H H2B -0.0220 1.0088 -0.1606 0.113 Uiso calc R 1 . .
C C2 0.6811(8) 0.77525(16) 0.4047(6) 0.1038(13) Uani d . 1 . .
H H2A 0.6136 0.7432 0.4050 0.125 Uiso calc R 1 . .
O O3 0.2120(3) 0.96137(9) 0.0872(2) 0.0780(7) Uani d . 1 . .
C C3 0.8874(8) 0.78149(18) 0.5273(6) 0.1116(16) Uani d . 1 . .
H H3A 0.9597 0.7542 0.6150 0.134 Uiso calc R 1 . .
C C4 0.9925(6) 0.82717(19) 0.5254(5) 0.0998(13) Uani d . 1 . .
H H4A 1.1367 0.8308 0.6076 0.120 Uiso calc R 1 . .
C C5 0.8814(5) 0.86787(13) 0.3997(4) 0.0701(9) Uani d . 1 . .
H H5A 0.9506 0.8994 0.3967 0.084 Uiso calc R 1 . .
C C6 0.6706(5) 0.86214(12) 0.2799(3) 0.0533(7) Uani d . 1 . .
C C7 0.5230(4) 0.91164(10) -0.0195(3) 0.0499(7) Uani d . 1 . .
C C8 0.3564(4) 0.94517(10) -0.1407(3) 0.0492(7) Uani d . 1 . .
C C9 0.3345(4) 0.95491(11) -0.3322(3) 0.0608(8) Uani d . 1 . .
H H9A 0.2275 0.9778 -0.4143 0.073 Uiso calc R 1 . .
C C10 0.4647(5) 0.93199(13) -0.4018(4) 0.0755(9) Uani d . 1 . .
H H10A 0.4463 0.9388 -0.5299 0.091 Uiso calc R 1 . .
C C11 0.6243(5) 0.89853(13) -0.2802(4) 0.0760(10) Uani d . 1 . .
H H11A 0.7140 0.8826 -0.3268 0.091 Uiso calc R 1 . .
C C12 0.6529(4) 0.88827(11) -0.0903(3) 0.0619(8) Uani d . 1 . .
H H12A 0.7608 0.8654 -0.0099 0.074 Uiso calc R 1 . .
C C13 0.2020(4) 0.96877(11) -0.0801(3) 0.0492(6) Uani d . 1 . .

loop_
_atom_site_aniso_label
_atom_site_aniso_U_11
_atom_site_aniso_U_22
_atom_site_aniso_U_33
_atom_site_aniso_U_12
_atom_site_aniso_U_13
_atom_site_aniso_U_23
Cl 0.1046(9) 0.1774(14) 0.1807(12) -0.0608(9) 0.0384(8) -0.0066(9)
O1 0.0724(13) 0.0844(15) 0.0475(10) 0.0307(11) 0.0338(10) 0.0141(9)
C1 0.089(3) 0.074(2) 0.091(2) -0.002(2) 0.046(2) 0.0038(19)
O2 0.0668(14) 0.1086(17) 0.0618(11) 0.0366(12) 0.0375(11) 0.0274(11)
C2 0.133(4) 0.078(3) 0.114(3) 0.014(3) 0.066(3) 0.027(2)
O3 0.0779(14) 0.1155(18) 0.0523(11) 0.0450(13) 0.0392(10) 0.0240(10)
C3 0.139(4) 0.113(4) 0.095(3) 0.071(3) 0.062(3) 0.047(3)
C4 0.073(3) 0.146(4) 0.076(2) 0.045(3) 0.028(2) 0.018(3)
C5 0.055(2) 0.088(3) 0.0663(18) 0.0113(18) 0.0260(16) 0.0073(17)
C6 0.0579(18) 0.063(2) 0.0439(14) 0.0175(17) 0.0267(14) 0.0095(13)
C7 0.0558(17) 0.0591(18) 0.0421(14) 0.0042(14) 0.0283(13) 0.0022(12)
C8 0.0453(15) 0.0626(19) 0.0420(14) 0.0029(14) 0.0210(13) 0.0000(12)
C9 0.0648(19) 0.072(2) 0.0479(15) 0.0127(16) 0.0267(15) 0.0067(13)
C10 0.091(2) 0.096(2) 0.0515(17) 0.028(2) 0.0423(18) 0.0130(16)
C11 0.088(2) 0.100(3) 0.0565(17) 0.026(2) 0.0459(17) -0.0012(17)
C12 0.066(2) 0.074(2) 0.0525(16) 0.0186(16) 0.0320(15) 0.0053(14)
C13 0.0425(15) 0.0625(18) 0.0423(14) 0.0026(14) 0.0181(12) 0.0064(13)

loop_
_atom_type_symbol
_atom_type_description
_atom_type_scat_dispersion_real
_atom_type_scat_dispersion_imag
_atom_type_scat_source
C C 0.0033 0.0016 'International Tables Vol C Tables 4.2.6.8 and 6.1.1.4'
H H 0.0000 0.0000 'International Tables Vol C Tables 4.2.6.8 and 6.1.1.4'
O O 0.0106 0.0060 'International Tables Vol C Tables 4.2.6.8 and 6.1.1.4'
Cl Cl 0.1484 0.1585 'International Tables Vol C Tables 4.2.6.8 and 6.1.1.4'

loop_
_geom_angle_atom_site_label_1
_geom_angle_atom_site_label_2
_geom_angle_atom_site_label_3
_geom_angle_site_symmetry_1
_geom_angle_site_symmetry_3
_geom_angle
_geom_angle_publ_flag
C7 O1 C6 . . 119.41(19) ?
C2 C1 C6 . . 118.9(3) ?
C2 C1 Cl . . 122.5(3) ?
C6 C1 Cl . . 118.6(3) ?
C13 O2 H2B . . 109.5 ?
C3 C2 C1 . . 120.8(4) ?
C3 C2 H2A . . 119.6 ?
C1 C2 H2A . . 119.6 ?
C2 C3 C4 . . 121.0(4) ?
C2 C3 H3A . . 119.5 ?
C4 C3 H3A . . 119.5 ?
C3 C4 C5 . . 118.8(4) ?
C3 C4 H4A . . 120.6 ?
C5 C4 H4A . . 120.6 ?
C6 C5 C4 . . 120.2(3) ?
C6 C5 H5A . . 119.9 ?
C4 C5 H5A . . 119.9 ?
C5 C6 C1 . . 120.3(3) ?
C5 C6 O1 . . 120.0(3) ?
C1 C6 O1 . . 119.4(3) ?
O1 C7 C12 . . 122.2(2) ?
O1 C7 C8 . . 117.3(2) ?
C12 C7 C8 . . 120.5(2) ?
C9 C8 C7 . . 117.4(2) ?
C9 C8 C13 . . 118.9(2) ?
C7 C8 C13 . . 123.7(2) ?
C10 C9 C8 . . 122.0(3) ?
C10 C9 H9A . . 119.0 ?
C8 C9 H9A . . 119.0 ?
C9 C10 C11 . . 119.1(2) ?
C9 C10 H10A . . 120.4 ?
C11 C10 H10A . . 120.4 ?
C10 C11 C12 . . 120.8(3) ?
C10 C11 H11A . . 119.6 ?
C12 C11 H11A . . 119.6 ?
C7 C12 C11 . . 120.2(2) ?
C7 C12 H12A . . 119.9 ?
C11 C12 H12A . . 119.9 ?
O3 C13 O2 . . 121.3(2) ?
O3 C13 C8 . . 122.0(2) ?
O2 C13 C8 . . 116.7(2) ?

loop_
_geom_bond_atom_site_label_1
_geom_bond_atom_site_label_2
_geom_bond_site_symmetry_2
_geom_bond_distance
_geom_bond_publ_flag
Cl C1 . 1.716(3) ?
O1 C7 . 1.364(3) ?
O1 C6 . 1.385(3) ?
C1 C2 . 1.366(4) ?
C1 C6 . 1.367(4) ?
O2 C13 . 1.276(3) ?
O2 H2B . 0.8200 ?
C2 C3 . 1.341(5) ?
C2 H2A . 0.9300 ?
O3 C13 . 1.242(2) ?
C3 C4 . 1.361(5) ?
C3 H3A . 0.9300 ?
C4 C5 . 1.375(4) ?
C4 H4A . 0.9300 ?
C5 C6 . 1.360(3) ?
C5 H5A . 0.9300 ?
C7 C12 . 1.367(3) ?
C7 C8 . 1.402(3) ?
C8 C9 . 1.401(3) ?
C8 C13 . 1.466(3) ?
C9 C10 . 1.358(4) ?
C9 H9A . 0.9300 ?
C10 C11 . 1.376(4) ?
C10 H10A . 0.9300 ?
C11 C12 . 1.376(3) ?
C11 H11A . 0.9300 ?
C12 H12A . 0.9300 ?

loop_
_geom_hbond_atom_site_label_D
_geom_hbond_atom_site_label_H
_geom_hbond_atom_site_label_A
_geom_hbond_site_symmetry_A
_geom_hbond_distance_DH
_geom_hbond_distance_HA
_geom_hbond_distance_DA
_geom_hbond_angle_DHA
O2 H2B O3 3_575 0.82 1.81 2.621(3) 172
C11 H11A Cg1 1_554 0.93 2.74 3.582(4) 151

loop_
_geom_torsion_atom_site_label_1
_geom_torsion_atom_site_label_2
_geom_torsion_atom_site_label_3
_geom_torsion_atom_site_label_4
_geom_torsion_site_symmetry_1
_geom_torsion_site_symmetry_2
_geom_torsion_site_symmetry_3
_geom_torsion_site_symmetry_4
_geom_torsion
_geom_torsion_publ_flag
C6 C1 C2 C3 . . . . 0.3(5) ?
Cl C1 C2 C3 . . . . 179.9(3) ?
C1 C2 C3 C4 . . . . -2.4(6) ?
C2 C3 C4 C5 . . . . 2.2(6) ?
C3 C4 C5 C6 . . . . -0.1(5) ?
C4 C5 C6 C1 . . . . -1.8(4) ?
C4 C5 C6 O1 . . . . 172.1(2) ?
C2 C1 C6 C5 . . . . 1.7(4) ?
Cl C1 C6 C5 . . . . -177.9(2) ?
C2 C1 C6 O1 . . . . -172.3(3) ?
Cl C1 C6 O1 . . . . 8.1(4) ?
C7 O1 C6 C5 . . . . 95.1(3) ?
C7 O1 C6 C1 . . . . -90.9(3) ?
C6 O1 C7 C12 . . . . -21.0(4) ?
C6 O1 C7 C8 . . . . 161.5(2) ?
O1 C7 C8 C9 . . . . 175.4(2) ?
C12 C7 C8 C9 . . . . -2.2(4) ?
O1 C7 C8 C13 . . . . -6.7(4) ?
C12 C7 C8 C13 . . . . 175.8(2) ?
C7 C8 C9 C10 . . . . 1.7(4) ?
C13 C8 C9 C10 . . . . -176.4(3) ?
C8 C9 C10 C11 . . . . -0.5(5) ?
C9 C10 C11 C12 . . . . -0.1(5) ?
O1 C7 C12 C11 . . . . -175.8(3) ?
C8 C7 C12 C11 . . . . 1.6(4) ?
C10 C11 C12 C7 . . . . -0.4(5) ?
C9 C8 C13 O3 . . . . 179.5(3) ?
C7 C8 C13 O3 . . . . 1.7(4) ?
C9 C8 C13 O2 . . . . -0.2(4) ?
C7 C8 C13 O2 . . . . -178.1(2) ?

loop_
_cod_related_entry_id
_cod_related_entry_database
_cod_related_entry_code
1 ChemSpider 4295573
